data_9000216
loop_
_publ_author_name
'Tippe, A.'
'Hamilton, W. C.'

_publ_section_title
;
 A neutron-diffraction study of the ferric tourmaline, buergerite
;
_journal_name_full 'American Mineralogist'
_journal_page_first 101
_journal_page_last 113
_journal_volume 56
_journal_year 1971
_chemical_compound_source 'Mexquitic, San Luis Potosi, Mexico'
_chemical_formula_sum 'Al6 B3 F Fe3 H3 Na O30 Si6'
_chemical_name_mineral Buergerite
_space_group_IT_number 160
_symmetry_space_group_name_Hall 'R 3 -2"'
_symmetry_space_group_name_H-M 'R 3 m :H'
_cell_angle_alpha 90
_cell_angle_beta 90
_cell_angle_gamma 120
_cell_length_a 15.869
_cell_length_b 15.869
_cell_length_c 7.188
_cell_formula_units_Z 3
_cell_volume 1567.609
_database_code_amcsd 0000221
_exptl_crystal_density_diffrn 3.354
_cod_original_sg_symbol_H-M 'R 3 m'
_cod_original_formula_sum 'Na B3 Fe3 Si6 Al6 F O30 H3'
_cod_database_code 9000216

loop_
_space_group_symop_operation_xyz
x,y,z
2/3+x,1/3+y,1/3+z
1/3+x,2/3+y,2/3+z
x,x-y,z
2/3+x,1/3+x-y,1/3+z
1/3+x,2/3+x-y,2/3+z
-y,-x,z
2/3-y,1/3-x,1/3+z
1/3-y,2/3-x,2/3+z
-x+y,y,z
2/3-x+y,1/3+y,1/3+z
1/3-x+y,2/3+y,2/3+z
-y,x-y,z
2/3-y,1/3+x-y,1/3+z
1/3-y,2/3+x-y,2/3+z
-x+y,-x,z
2/3-x+y,1/3-x,1/3+z
1/3-x+y,2/3-x,2/3+z

loop_
_atom_site_aniso_label
_atom_site_aniso_U_11
_atom_site_aniso_U_22
_atom_site_aniso_U_33
_atom_site_aniso_U_12
_atom_site_aniso_U_13
_atom_site_aniso_U_23
Na 0.03110 0.03110 0.01885 0.01555 0.00000 0.00000
B 0.00565 0.00565 0.00890 0.00287 0.00090 -0.00090
Fe 0.00986 0.00986 0.01531 0.00144 0.00435 -0.00435
Si 0.00603 0.00593 0.00770 0.00277 -0.00025 -0.00170
Al 0.00603 0.00555 0.00610 0.00134 -0.00035 0.00205
F 0.01837 0.01837 0.00940 0.00919 0.00000 0.00000
O2 0.00947 0.00947 0.01086 0.00737 0.00045 -0.00045
O3 0.00641 0.00641 0.00997 -0.00038 -0.00055 0.00055
O4 0.00823 0.00823 0.00932 0.00316 -0.00100 0.00100
O5 0.00909 0.00909 0.00780 0.00144 -0.00015 0.00015
O6 0.00679 0.00756 0.00529 0.00211 0.00005 -0.00030
O7 0.00584 0.00450 0.00825 0.00115 0.00005 -0.00105
O8 0.00373 0.00919 0.01076 0.00249 0.00160 0.00260

loop_
_atom_site_label
_atom_site_fract_x
_atom_site_fract_y
_atom_site_fract_z
_atom_site_U_iso_or_equiv
Na 0.00000 0.00000 0.21186 ?
B 0.11001 -0.11001 0.45172 ?
Fe -0.06614 0.06614 0.62217 ?
Si 0.19171 0.19087 0.00000 ?
Al 0.29925 0.25919 0.60450 ?
F 0.00000 0.00000 0.76850 ?
O2 0.06042 -0.06042 0.48532 ?
O3 -0.13205 0.13205 0.52026 ?
O4 0.09463 -0.09463 0.07612 ?
O5 -0.09117 0.09117 0.08362 ?
O6 0.19320 0.18712 0.77538 ?
O7 0.28708 0.28592 0.07513 ?
O8 0.20925 0.26971 0.43868 ?
H -0.13130 0.13130 0.38890 0.03040

loop_
_cod_related_entry_id
_cod_related_entry_database
_cod_related_entry_code
1 AMCSD 0000221
